data_1522445
loop_
_publ_author_name
'Markiv, V.Ya.'
'Belyavina, N.N.'
'Babenko, A.A.'

_publ_section_title
;
 The crystal structure of Ga6 Ni Zr
;
_journal_name_full
;
Dopovidi Akademii Nauk Ukrains'koi RSR, Seriya B: Geologichni, Khimichni ta 
Biologichni Nauki
;
_journal_page_first 43
_journal_page_last 46
_journal_volume 1983
_journal_year 1983
_chemical_formula_sum 'Ga5.88 Ni1.12 Zr'
_chemical_name_systematic '(Ga0.84 Ni0.16)7 Zr'
_space_group_IT_number 71
_symmetry_space_group_name_Hall '-I 2 2'
_symmetry_space_group_name_H-M 'I m m m'
_cell_angle_alpha 90
_cell_angle_beta 90
_cell_angle_gamma 90
_cell_formula_units_Z 2
_cell_length_a 3.988
_cell_length_b 4.019
_cell_length_c 14.35
_cell_volume 229.999
_citation_journal_id_ASTM DANND6
_cod_data_source_file Markiv_DANND6_1983_189.cif
_cod_data_source_block Ga5.88Ni1.12Zr1
_cod_original_cell_volume 229.9985
_cod_original_formula_sum 'Ga5.88 Ni1.12 Zr1'
_cod_database_code 1522445

loop_
_symmetry_equiv_pos_as_xyz
x,y,z
-x,-y,z
x,-y,-z
-x,y,-z
-x,-y,-z
x,y,-z
-x,y,z
x,-y,z
x+1/2,y+1/2,z+1/2
-x+1/2,-y+1/2,z+1/2
x+1/2,-y+1/2,-z+1/2
-x+1/2,y+1/2,-z+1/2
-x+1/2,-y+1/2,-z+1/2
x+1/2,y+1/2,-z+1/2
-x+1/2,y+1/2,z+1/2
x+1/2,-y+1/2,z+1/2

loop_
_atom_site_label
_atom_site_type_symbol
_atom_site_fract_x
_atom_site_fract_y
_atom_site_fract_z
_atom_site_occupancy
_atom_site_U_iso_or_equiv
Ni3 Ni 0.5 0 0.144 0.16 0.0
Ni4 Ni 0.5 0 0.648 0.16 0.0
Ni1 Ni 0.5 0.5 0 0.16 0.0
Ni2 Ni 0 0 0.228 0.16 0.0
Ga4 Ga 0.5 0 0.648 0.84 0.0
Zr1 Zr 0 0 0 1 0.0
Ga2 Ga 0 0 0.228 0.84 0.0
Ga3 Ga 0.5 0 0.144 0.84 0.0
Ga1 Ga 0.5 0.5 0 0.84 0.0
